data_8100180
loop_
_publ_author_name
'Loiseau, Thierry'
'Serpaggi, Fabien'
'Ferey, G\'erard'

_publ_section_title
;
Crystal structure of tris(ethylendiamine-N,N')cobalt(III) hexafluorogallate, 
Co(C~2~H~8~N~2~)~3~[GaF~6~]
;
_journal_issue 4
_journal_name_full 'Zeitschrift f\"ur Kristallographie - New Crystal Structures'
_journal_page_first 469
_journal_page_last 470
_journal_volume 219
_journal_year 2004
_chemical_formula_sum 'C6 H24 Co F6 Ga N6'
_chemical_formula_weight 422.96
_space_group_IT_number 182
_symmetry_cell_setting hexagonal
_symmetry_space_group_name_Hall 'P 6c 2c'
_symmetry_space_group_name_H-M 'P 63 2 2'
_cell_angle_alpha 90.00
_cell_angle_beta 90.00
_cell_angle_gamma 120.00
_cell_formula_units_Z 2
_cell_length_a 8.95940(10)
_cell_length_b 8.95940(10)
_cell_length_c 9.5448(2)
_cell_measurement_temperature 293(2)
_cell_volume 663.522(17)
_diffrn_ambient_temperature 293(2)
_exptl_crystal_density_diffrn 2.117
_cod_database_code 8100180

loop_
_symmetry_equiv_pos_as_xyz
'x, y, z'
'-y, x-y, z'
'-x+y, -x, z'
'-x, -y, z+1/2'
'y, -x+y, z+1/2'
'x-y, x, z+1/2'
'y, x, -z'
'x-y, -y, -z'
'-x, -x+y, -z'
'-y, -x, -z+1/2'
'-x+y, y, -z+1/2'
'x, x-y, -z+1/2'

loop_
_atom_site_label
_atom_site_type_symbol
_atom_site_fract_x
_atom_site_fract_y
_atom_site_fract_z
_atom_site_U_iso_or_equiv
_atom_site_adp_type
_atom_site_occupancy
_atom_site_symmetry_multiplicity
_atom_site_Wyckoff_symbol
_atom_site_calc_flag
_atom_site_refinement_flags
_atom_site_disorder_assembly
_atom_site_disorder_group
Ga Ga 0.6667 0.3333 0.7500 0.01293(12) Uani 1 2 c d S . .
F F 0.66169(14) 0.50098(14) 0.63278(10) 0.0281(2) Uani 1 12 i d . . .
Co Co 0.3333 0.6667 0.7500 0.01218(12) Uani 1 2 d d S . .
N N 0.32559(17) 0.48103(17) 0.63412(13) 0.0187(2) Uani 1 12 i d . . .
H0A H 0.3198 0.5034 0.5430 0.022 Uiso 1 12 i calc R . .
H0B H 0.4224 0.4760 0.6473 0.022 Uiso 1 12 i calc R . .
C C 0.17272(17) 0.31250(16) 0.67226(14) 0.0227(3) Uani 1 12 i d . . .
H0A H 0.1940 0.2192 0.6496 0.027 Uiso 1 12 i calc R . .
H0B H 0.0727 0.2956 0.6198 0.027 Uiso 1 12 i calc R . .

loop_
_atom_site_aniso_label
_atom_site_aniso_U_11
_atom_site_aniso_U_22
_atom_site_aniso_U_33
_atom_site_aniso_U_23
_atom_site_aniso_U_13
_atom_site_aniso_U_12
Ga 0.01297(13) 0.01297(13) 0.01286(17) 0.000 0.000 0.00649(7)
F 0.0407(6) 0.0248(5) 0.0253(5) 0.0075(4) 0.0004(4) 0.0213(4)
Co 0.01203(15) 0.01203(15) 0.01250(19) 0.000 0.000 0.00601(7)
N 0.0228(6) 0.0194(6) 0.0163(5) -0.0015(5) 0.0022(5) 0.0123(5)
C 0.0213(7) 0.0165(5) 0.0281(6) -0.0043(5) -0.0017(5) 0.0077(5)

loop_
_geom_bond_atom_site_label_1
_geom_bond_atom_site_label_2
_geom_bond_distance
_geom_bond_site_symmetry_2
_geom_bond_publ_flag
Ga F 1.8913(10) 3_665 ?
Ga F 1.8913(10) 12_556 ?
Ga F 1.8913(10) 2_655 ?
Ga F 1.8913(10) 11_656 ?
Ga F 1.8913(10) . ?
Ga F 1.8913(10) 10_666 ?
Co N 1.9695(13) 3_565 ?
Co N 1.9695(13) 12_566 ?
Co N 1.9695(13) 11_556 ?
Co N 1.9695(13) 2_665 ?
Co N 1.9695(13) 10_666 ?
Co N 1.9695(13) . ?
N C 1.4901(17) . ?
N H0A 0.9000 . ?
N H0B 0.9000 . ?
C C 1.513(3) 11_556 ?
C H0A 0.9700 . ?
C H0B 0.9700 . ?
